data_2002858
loop_
_publ_author_name
'Neubacher, M'
'Mueller-Buschbaum, Hk'

_publ_section_title
;
Ein neues Oxoruthenat(IV): Ba4 Ru1.1 Mn1.9 O10 mit statistischer
Besetzung der M4+-Metallpositionen
;
_journal_name_full
;
Monatshefte fuer Chemie und verwandte Teile anderer Wissenschaften
(109,1978-)
;
_journal_page_first 635
_journal_page_last 640
_journal_volume 121
_journal_year 1990
_chemical_formula_structural 'Ba4 Ru1.075 Mn1.925 O10'
_chemical_formula_sum 'Ba4 Mn1.925 O10 Ru1.075'
_chemical_name_systematic
;
Barium ruthenium manganese oxide (4/1.1/1.9/10)
;
_space_group_IT_number 36
_symmetry_cell_setting orthorhombic
_symmetry_Int_Tables_number 36
_symmetry_space_group_name_Hall 'C 2c -2'
_symmetry_space_group_name_H-M 'C m c 21'
_cell_angle_alpha 90
_cell_angle_beta 90
_cell_angle_gamma 90
_cell_formula_units_Z 4
_cell_length_a 5.735(3)
_cell_length_b 13.148(4)
_cell_length_c 12.855(8)
_cell_volume 969.3
_refine_ls_R_factor_all 0.061
_cod_database_code 2002858

loop_
_symmetry_equiv_pos_as_xyz
x,y,z
-x,y,z
-x,-y,1/2+z
x,-y,1/2+z
1/2+x,1/2+y,z
1/2-x,1/2+y,z
1/2-x,1/2-y,1/2+z
1/2+x,1/2-y,1/2+z

loop_
_atom_site_label
_atom_site_type_symbol
_atom_site_symmetry_multiplicity
_atom_site_Wyckoff_symbol
_atom_site_fract_x
_atom_site_fract_y
_atom_site_fract_z
_atom_site_occupancy
_atom_site_attached_hydrogens
_atom_site_calc_flag
Ba1 Ba2+ 4 a 0. 0.0074(6) 0.892(1) 1. 0 d
Ba2 Ba2+ 4 a 0. 0.7147(5) 0.857(1) 1. 0 d
Ba3 Ba2+ 4 a 0. 0.2150(8) 0.638(1) 1. 0 d
Ba4 Ba2+ 4 a 0. 0.5075(8) 0.613(1) 1. 0 d
Ru1 Ru4+ 4 a 0. 0.255(10) 0. 0.15 0 d
Mn1 Mn4+ 4 a 0. 0.255(10) 0. 0.85 0 d
Ru2 Ru4+ 4 a 0. 0.8818(9) 0.651(2) 0.325 0 d
Mn2 Mn4+ 4 a 0. 0.8818(9) 0.651(2) 0.675 0 d
Ru3 Ru4+ 4 a 0. 0.3707(8) 0.851(2) 0.6 0 d
Mn3 Mn4+ 4 a 0. 0.3707(8) 0.851(2) 0.4 0 d
O1 O2- 4 a 0. 0.208(4) 0.860(4) 1. 0 d
O2 O2- 8 b 0.230(5) 0.156(3) 0.034(3) 1. 0 d
O3 O2- 8 b 0.261(5) 0.373(2) 0.757(4) 1. 0 d
O4 O2- 8 b 0.220(4) 0.360(2) 0.965(3) 1. 0 d
O5 O2- 4 a 0. 0.027(3) 0.641(4) 1. 0 d
O6 O2- 4 a 0.5 0.009(3) 0.864(4) 1. 0 d
O7 O2- 4 a 0.5 0.227(2) 0.649(3) 1. 0 d

loop_
_atom_type_symbol
_atom_type_oxidation_number
Ba2+ 2.000
Ru4+ 4.000
Mn4+ 4.000
O2- -2.000
